data_2235051
loop_
_publ_author_name
'Fun, Hoong-Kun'
'Arshad, Suhana'
'Shyma, P. C.'
'Kalluraya, Balakrishna'
'Arulmoli, T.'

_publ_section_title
;
 1-[2-(4-Chlorophenyl)-5-phenyl-2,3-dihydro-1,3,4-oxadiazol-3-yl]ethanone
;
_journal_coeditor_code HB6803
_journal_issue 6
_journal_name_full 'Acta Crystallographica Section E'
_journal_page_first o1901
_journal_paper_doi 10.1107/S1600536812023100
_journal_volume 68
_journal_year 2012
_chemical_formula_iupac 'C16 H14 Cl N3 O2'
_chemical_formula_moiety 'C16 H14 Cl N3 O2'
_chemical_formula_sum 'C16 H14 Cl N3 O2'
_chemical_formula_weight 315.75
_chemical_name_systematic
;
1-[2-(4-Chlorophenyl)-5-phenyl-2,3-dihydro-1,3,4-oxadiazol-3-yl]ethanone
;
_space_group_IT_number 2
_symmetry_cell_setting triclinic
_symmetry_space_group_name_Hall '-P 1'
_symmetry_space_group_name_H-M 'P -1'
_atom_sites_solution_hydrogens geom
_atom_sites_solution_primary direct
_atom_sites_solution_secondary difmap
_audit_creation_method SHELXL-97
_cell_angle_alpha 68.2140(10)
_cell_angle_beta 84.7070(10)
_cell_angle_gamma 87.6230(10)
_cell_formula_units_Z 2
_cell_length_a 5.8623(2)
_cell_length_b 10.9912(5)
_cell_length_c 12.2815(5)
_cell_measurement_reflns_used 9976
_cell_measurement_temperature 100.0(10)
_cell_measurement_theta_max 32.62
_cell_measurement_theta_min 3.14
_cell_volume 731.67(5)
_computing_cell_refinement 'SAINT (Bruker, 2009)'
_computing_data_collection 'APEX2 (Bruker, 2009)'
_computing_data_reduction 'SAINT (Bruker, 2009)'
_computing_molecular_graphics 'SHELXTL (Sheldrick, 2008)'
_computing_publication_material
;
SHELXTL (Sheldrick, 2008) and PLATON (Spek, 2009)
;
_computing_structure_refinement 'SHELXTL (Sheldrick, 2008)'
_computing_structure_solution 'SHELXTL (Sheldrick, 2008)'
_diffrn_ambient_temperature 100.0(10)
_diffrn_measured_fraction_theta_full 0.992
_diffrn_measured_fraction_theta_max 0.992
_diffrn_measurement_device_type 'Bruker SMART APEXII DUO CCD'
_diffrn_measurement_method '\f and \w scans'
_diffrn_radiation_monochromator graphite
_diffrn_radiation_source 'fine-focus sealed tube'
_diffrn_radiation_type MoK\a
_diffrn_radiation_wavelength 0.71073
_diffrn_reflns_av_R_equivalents 0.0212
_diffrn_reflns_av_sigmaI/netI 0.0201
_diffrn_reflns_limit_h_max 8
_diffrn_reflns_limit_h_min -8
_diffrn_reflns_limit_k_max 16
_diffrn_reflns_limit_k_min -16
_diffrn_reflns_limit_l_max 18
_diffrn_reflns_limit_l_min -18
_diffrn_reflns_number 19562
_diffrn_reflns_theta_full 32.62
_diffrn_reflns_theta_max 32.62
_diffrn_reflns_theta_min 2.00
_diffrn_standards_number 0
_exptl_absorpt_coefficient_mu 0.272
_exptl_absorpt_correction_T_max 0.9622
_exptl_absorpt_correction_T_min 0.8986
_exptl_absorpt_correction_type multi-scan
_exptl_absorpt_process_details '(<i>SADABS</i>; Bruker, 2009)'
_exptl_crystal_colour yellow
_exptl_crystal_density_diffrn 1.433
_exptl_crystal_density_method 'not measured'
_exptl_crystal_description block
_exptl_crystal_F_000 328
_exptl_crystal_size_max 0.40
_exptl_crystal_size_mid 0.22
_exptl_crystal_size_min 0.14
_refine_diff_density_max 0.598
_refine_diff_density_min -0.644
_refine_ls_extinction_method none
_refine_ls_goodness_of_fit_ref 1.020
_refine_ls_hydrogen_treatment constr
_refine_ls_matrix_type full
_refine_ls_number_parameters 195
_refine_ls_number_reflns 5301
_refine_ls_number_restraints 0
_refine_ls_restrained_S_all 1.020
_refine_ls_R_factor_all 0.0415
_refine_ls_R_factor_gt 0.0373
_refine_ls_shift/su_max 0.003
_refine_ls_shift/su_mean 0.000
_refine_ls_structure_factor_coef Fsqd
_refine_ls_weighting_details 'calc w=1/[\s^2^(Fo^2^)+(0.0681P)^2^+0.3111P] where P=(Fo^2^+2Fc^2^)/3'
_refine_ls_weighting_scheme calc
_refine_ls_wR_factor_gt 0.1112
_refine_ls_wR_factor_ref 0.1159
_reflns_number_gt 4768
_reflns_number_total 5301
_reflns_threshold_expression I>2\s(I)
_cod_data_source_file hb6803.cif
_cod_data_source_block I
_cod_database_code 2235051
_cod_database_fobs_code 2235051

loop_
_symmetry_equiv_pos_as_xyz
'x, y, z'
'-x, -y, -z'

loop_
_atom_site_type_symbol
_atom_site_label
_atom_site_fract_x
_atom_site_fract_y
_atom_site_fract_z
_atom_site_U_iso_or_equiv
_atom_site_adp_type
_atom_site_calc_flag
_atom_site_refinement_flags
_atom_site_occupancy
_atom_site_symmetry_multiplicity
Cl Cl1 0.93968(5) 0.44230(2) 1.24269(2) 0.02345(8) Uani d . 1 1
O O1 0.75357(12) 0.84198(7) 0.70235(6) 0.01543(13) Uani d . 1 1
O O2 0.71195(14) 1.07742(8) 0.89561(7) 0.02114(16) Uani d . 1 1
N N1 0.14662(17) 0.82200(10) 0.47108(8) 0.02164(14) Uani d . 1 1
N N2 0.42483(14) 0.94931(8) 0.72117(7) 0.01425(14) Uani d . 1 1
N N3 0.57912(14) 0.96760(8) 0.79406(7) 0.01478(15) Uani d . 1 1
C C1 0.56078(19) 0.72732(11) 0.56195(10) 0.0218(2) Uani d . 1 1
H H1A 0.7044 0.6960 0.5920 0.026 Uiso calc R 1 1
C C2 0.4694(2) 0.67544(11) 0.49036(10) 0.0221(2) Uani d . 1 1
H H2A 0.5479 0.6079 0.4709 0.026 Uiso calc R 1 1
C C3 0.26192(19) 0.72257(11) 0.44693(9) 0.02164(14) Uani d . 1 1
C C4 0.23766(16) 0.87227(10) 0.54253(9) 0.01640(17) Uani d . 1 1
H H4A 0.1587 0.9408 0.5601 0.020 Uiso calc R 1 1
C C5 0.44533(16) 0.82564(9) 0.59111(8) 0.01382(16) Uani d . 1 1
C C6 0.53469(15) 0.87669(9) 0.67240(8) 0.01324(15) Uani d . 1 1
C C7 0.79357(15) 0.89356(9) 0.79165(8) 0.01384(16) Uani d . 1 1
H H7A 0.9281 0.9536 0.7659 0.017 Uiso calc R 1 1
C C8 0.82979(15) 0.78264(9) 0.90601(8) 0.01289(15) Uani d . 1 1
C C9 1.02946(15) 0.77444(10) 0.96167(8) 0.01520(16) Uani d . 1 1
H H9A 1.1425 0.8404 0.9281 0.018 Uiso calc R 1 1
C C10 1.06480(16) 0.67008(10) 1.06622(9) 0.01629(17) Uani d . 1 1
H H10A 1.2006 0.6646 1.1045 0.020 Uiso calc R 1 1
C C11 0.89815(16) 0.57433(9) 1.11339(8) 0.01493(16) Uani d . 1 1
C C12 0.69506(17) 0.58158(10) 1.06022(9) 0.01712(17) Uani d . 1 1
H H12A 0.5814 0.5160 1.0944 0.021 Uiso calc R 1 1
C C13 0.66228(16) 0.68659(10) 0.95626(9) 0.01628(17) Uani d . 1 1
H H13A 0.5248 0.6931 0.9191 0.020 Uiso calc R 1 1
C C14 0.1547(3) 0.66352(15) 0.37211(12) 0.0388(3) Uani d . 1 1
H H14A 0.0095 0.6224 0.4122 0.058 Uiso calc R 1 1
H H14B 0.2585 0.5973 0.3588 0.058 Uiso calc R 1 1
H H14C 0.1261 0.7322 0.2964 0.058 Uiso calc R 1 1
C C15 0.55511(17) 1.06142(9) 0.84241(8) 0.01540(16) Uani d . 1 1
C C16 0.33496(18) 1.13830(10) 0.82619(10) 0.02050(19) Uani d . 1 1
H H16A 0.3508 1.2156 0.8465 0.031 Uiso calc R 1 1
H H16B 0.2109 1.0833 0.8775 0.031 Uiso calc R 1 1
H H16C 0.2994 1.1662 0.7440 0.031 Uiso calc R 1 1

loop_
_atom_site_aniso_label
_atom_site_aniso_U_11
_atom_site_aniso_U_22
_atom_site_aniso_U_33
_atom_site_aniso_U_12
_atom_site_aniso_U_13
_atom_site_aniso_U_23
Cl1 0.02985(14) 0.01791(12) 0.01908(12) 0.00100(9) -0.00754(9) -0.00162(9)
O1 0.0136(3) 0.0209(3) 0.0149(3) 0.0038(2) -0.0041(2) -0.0101(3)
O2 0.0226(3) 0.0219(4) 0.0229(4) -0.0025(3) -0.0045(3) -0.0119(3)
N1 0.0243(3) 0.0241(3) 0.0164(3) -0.0039(2) -0.0053(2) -0.0062(2)
N2 0.0145(3) 0.0157(3) 0.0139(3) 0.0009(3) -0.0034(2) -0.0065(3)
N3 0.0151(3) 0.0162(3) 0.0158(3) 0.0032(3) -0.0046(3) -0.0087(3)
C1 0.0233(5) 0.0244(5) 0.0237(5) 0.0070(4) -0.0089(4) -0.0151(4)
C2 0.0275(5) 0.0232(5) 0.0224(5) 0.0061(4) -0.0094(4) -0.0153(4)
C3 0.0243(3) 0.0241(3) 0.0164(3) -0.0039(2) -0.0053(2) -0.0062(2)
C4 0.0162(4) 0.0185(4) 0.0146(4) 0.0005(3) -0.0031(3) -0.0059(3)
C5 0.0153(4) 0.0147(4) 0.0117(4) -0.0003(3) -0.0019(3) -0.0051(3)
C6 0.0127(3) 0.0143(4) 0.0121(4) 0.0008(3) -0.0021(3) -0.0040(3)
C7 0.0133(3) 0.0160(4) 0.0136(4) 0.0010(3) -0.0027(3) -0.0068(3)
C8 0.0123(3) 0.0144(4) 0.0133(4) 0.0008(3) -0.0023(3) -0.0066(3)
C9 0.0121(3) 0.0190(4) 0.0151(4) -0.0012(3) -0.0017(3) -0.0067(3)
C10 0.0133(4) 0.0200(4) 0.0159(4) 0.0006(3) -0.0034(3) -0.0065(3)
C11 0.0174(4) 0.0140(4) 0.0141(4) 0.0022(3) -0.0030(3) -0.0058(3)
C12 0.0183(4) 0.0147(4) 0.0186(4) -0.0027(3) -0.0037(3) -0.0057(3)
C13 0.0147(4) 0.0166(4) 0.0180(4) -0.0020(3) -0.0046(3) -0.0059(3)
C14 0.0595(9) 0.0387(7) 0.0213(5) -0.0216(7) -0.0116(5) -0.0106(5)
C15 0.0191(4) 0.0131(4) 0.0144(4) -0.0012(3) 0.0001(3) -0.0059(3)
C16 0.0223(4) 0.0185(4) 0.0235(5) 0.0051(3) -0.0026(4) -0.0114(4)

loop_
_atom_type_symbol
_atom_type_description
_atom_type_scat_dispersion_real
_atom_type_scat_dispersion_imag
_atom_type_scat_source
C C 0.0033 0.0016 'International Tables Vol C Tables 4.2.6.8 and 6.1.1.4'
H H 0.0000 0.0000 'International Tables Vol C Tables 4.2.6.8 and 6.1.1.4'
N N 0.0061 0.0033 'International Tables Vol C Tables 4.2.6.8 and 6.1.1.4'
O O 0.0106 0.0060 'International Tables Vol C Tables 4.2.6.8 and 6.1.1.4'
Cl Cl 0.1484 0.1585 'International Tables Vol C Tables 4.2.6.8 and 6.1.1.4'

loop_
_geom_angle_atom_site_label_1
_geom_angle_atom_site_label_2
_geom_angle_atom_site_label_3
_geom_angle
C6 O1 C7 106.85(7)
C4 N1 C3 118.61(9)
C6 N2 N3 104.34(8)
C15 N3 N2 124.21(8)
C15 N3 C7 123.06(8)
N2 N3 C7 111.51(7)
C2 C1 C5 120.58(10)
C2 C1 H1A 119.7
C5 C1 H1A 119.7
C1 C2 C3 118.95(10)
C1 C2 H2A 120.5
C3 C2 H2A 120.5
N1 C3 C2 122.02(10)
N1 C3 C14 118.22(11)
C2 C3 C14 119.75(12)
N1 C4 C5 121.54(9)
N1 C4 H4A 119.2
C5 C4 H4A 119.2
C1 C5 C4 118.25(9)
C1 C5 C6 121.10(9)
C4 C5 C6 120.63(8)
N2 C6 O1 116.52(8)
N2 C6 C5 126.02(8)
O1 C6 C5 117.44(8)
O1 C7 N3 100.48(7)
O1 C7 C8 109.92(7)
N3 C7 C8 113.89(8)
O1 C7 H7A 110.7
N3 C7 H7A 110.7
C8 C7 H7A 110.7
C9 C8 C13 119.71(9)
C9 C8 C7 120.61(8)
C13 C8 C7 119.68(8)
C8 C9 C10 120.49(9)
C8 C9 H9A 119.8
C10 C9 H9A 119.8
C11 C10 C9 118.84(9)
C11 C10 H10A 120.6
C9 C10 H10A 120.6
C10 C11 C12 121.68(9)
C10 C11 Cl1 119.71(7)
C12 C11 Cl1 118.60(7)
C13 C12 C11 118.69(9)
C13 C12 H12A 120.7
C11 C12 H12A 120.7
C12 C13 C8 120.56(9)
C12 C13 H13A 119.7
C8 C13 H13A 119.7
C3 C14 H14A 109.5
C3 C14 H14B 109.5
H14A C14 H14B 109.5
C3 C14 H14C 109.5
H14A C14 H14C 109.5
H14B C14 H14C 109.5
O2 C15 N3 118.81(9)
O2 C15 C16 124.60(9)
N3 C15 C16 116.59(9)
C15 C16 H16A 109.5
C15 C16 H16B 109.5
H16A C16 H16B 109.5
C15 C16 H16C 109.5
H16A C16 H16C 109.5
H16B C16 H16C 109.5

loop_
_geom_bond_atom_site_label_1
_geom_bond_atom_site_label_2
_geom_bond_distance
Cl1 C11 1.7373(10)
O1 C6 1.3673(11)
O1 C7 1.4489(11)
O2 C15 1.2300(12)
N1 C4 1.3531(13)
N1 C3 1.3716(16)
N2 C6 1.2851(12)
N2 N3 1.3993(11)
N3 C15 1.3648(12)
N3 C7 1.4730(12)
C1 C2 1.3674(14)
C1 C5 1.3914(14)
C1 H1A 0.9500
C2 C3 1.3764(15)
C2 H2A 0.9500
C3 C14 1.4979(16)
C4 C5 1.3986(13)
C4 H4A 0.9500
C5 C6 1.4569(13)
C7 C8 1.5055(13)
C7 H7A 1.0000
C8 C9 1.3923(12)
C8 C13 1.3966(13)
C9 C10 1.3941(14)
C9 H9A 0.9500
C10 C11 1.3878(14)
C10 H10A 0.9500
C11 C12 1.3954(13)
C12 C13 1.3900(14)
C12 H12A 0.9500
C13 H13A 0.9500
C14 H14A 0.9800
C14 H14B 0.9800
C14 H14C 0.9800
C15 C16 1.5005(14)
C16 H16A 0.9800
C16 H16B 0.9800
C16 H16C 0.9800

loop_
_geom_hbond_atom_site_label_D
_geom_hbond_atom_site_label_H
_geom_hbond_atom_site_label_A
_geom_hbond_site_symmetry_A
_geom_hbond_distance_DH
_geom_hbond_distance_HA
_geom_hbond_distance_DA
_geom_hbond_angle_DHA
_geom_hbond_publ_flag
C16 H16A Cg3 2_677 0.98 2.65 3.4360(13) 138 yes

loop_
_geom_torsion_atom_site_label_1
_geom_torsion_atom_site_label_2
_geom_torsion_atom_site_label_3
_geom_torsion_atom_site_label_4
_geom_torsion
C6 N2 N3 C15 164.62(9)
C6 N2 N3 C7 -3.06(10)
C5 C1 C2 C3 0.40(18)
C4 N1 C3 C2 -1.88(16)
C4 N1 C3 C14 177.33(10)
C1 C2 C3 N1 1.52(18)
C1 C2 C3 C14 -177.68(11)
C3 N1 C4 C5 0.33(15)
C2 C1 C5 C4 -1.86(16)
C2 C1 C5 C6 176.61(10)
N1 C4 C5 C1 1.50(15)
N1 C4 C5 C6 -176.97(9)
N3 N2 C6 O1 -0.56(11)
N3 N2 C6 C5 177.71(9)
C7 O1 C6 N2 3.92(11)
C7 O1 C6 C5 -174.50(8)
C1 C5 C6 N2 -166.88(10)
C4 C5 C6 N2 11.55(15)
C1 C5 C6 O1 11.37(14)
C4 C5 C6 O1 -170.20(8)
C6 O1 C7 N3 -5.07(9)
C6 O1 C7 C8 115.27(8)
C15 N3 C7 O1 -162.77(8)
N2 N3 C7 O1 5.08(10)
C15 N3 C7 C8 79.78(11)
N2 N3 C7 C8 -112.37(9)
O1 C7 C8 C9 123.04(9)
N3 C7 C8 C9 -125.11(9)
O1 C7 C8 C13 -56.48(11)
N3 C7 C8 C13 55.37(11)
C13 C8 C9 C10 0.93(14)
C7 C8 C9 C10 -178.58(8)
C8 C9 C10 C11 0.34(14)
C9 C10 C11 C12 -1.41(15)
C9 C10 C11 Cl1 179.25(7)
C10 C11 C12 C13 1.16(15)
Cl1 C11 C12 C13 -179.50(8)
C11 C12 C13 C8 0.16(15)
C9 C8 C13 C12 -1.19(15)
C7 C8 C13 C12 178.33(9)
N2 N3 C15 O2 -172.90(9)
C7 N3 C15 O2 -6.60(14)
N2 N3 C15 C16 7.16(14)
C7 N3 C15 C16 173.46(9)
